data_4104556
loop_
_publ_author_name
'Kenji Mochida'
'Masaki Shimizu'
'Tamejiro Hiyama'

_publ_contact_author 'Masaki Shimizu'
_publ_contact_author_email m.shimizu@hs2.ecs.kyoto-u.ac.jp
_publ_contact_author_fax +81-75-383-2445
_publ_contact_author_phone +81-75-383-2444
_publ_section_title
;
 Palladium-Catalyzed Intramolecular Coupling of 2-[(2-Pyrrolyl)silyl]aryl
 Triflates through 1,2-Silicon Migration
;
_journal_name_full 'Journal of the American Chemical Society'
_journal_page_first 8350
_journal_page_last 8351
_journal_paper_doi 10.1021/ja901622b
_journal_volume 131
_journal_year 2009
_chemical_formula_sum 'C27 H28 F3 N O Si'
_chemical_formula_weight 467.59
_chemical_name_systematic
; 
 ? 
;
_space_group_IT_number 2
_symmetry_cell_setting triclinic
_symmetry_space_group_name_Hall '-P 1'
_symmetry_space_group_name_H-M 'P -1'
_atom_sites_solution_hydrogens geom
_atom_sites_solution_primary direct
_atom_sites_solution_secondary difmap
_audit_creation_method SHELXL-97
_audit_update_record
;
2009-02-26 # Formatted by publCIF
;
_cell_angle_alpha 60.8980(10)
_cell_angle_beta 75.788(2)
_cell_angle_gamma 89.390(2)
_cell_formula_units_Z 2
_cell_length_a 9.5589(9)
_cell_length_b 12.4419(11)
_cell_length_c 12.4730(11)
_cell_measurement_reflns_used 4231
_cell_measurement_temperature 300(2)
_cell_measurement_theta_max 26.98
_cell_measurement_theta_min 2.51
_cell_volume 1246.1(2)
_computing_cell_refinement 'Bruker SMART'
_computing_data_collection 'Bruker SMART'
_computing_data_reduction 'Bruker SAINT'
_computing_molecular_graphics 'Bruker SHELXTL'
_computing_publication_material 'Bruker SHELXTL'
_computing_structure_refinement 'SHELXL-97 (Sheldrick, 1997)'
_computing_structure_solution 'SHELXS-97 (Sheldrick, 1990)'
_diffrn_ambient_temperature 300(2)
_diffrn_detector_area_resol_mean 8.366
_diffrn_measured_fraction_theta_full 0.985
_diffrn_measured_fraction_theta_max 0.985
_diffrn_measurement_device_type 'CCD area detector'
_diffrn_measurement_method 'phi and omega scans'
_diffrn_radiation_monochromator graphite
_diffrn_radiation_source 'fine-focus sealed tube'
_diffrn_radiation_type MoKa
_diffrn_radiation_wavelength 0.71073
_diffrn_reflns_av_R_equivalents 0.0124
_diffrn_reflns_av_sigmaI/netI 0.0226
_diffrn_reflns_limit_h_max 6
_diffrn_reflns_limit_h_min -11
_diffrn_reflns_limit_k_max 14
_diffrn_reflns_limit_k_min -15
_diffrn_reflns_limit_l_max 14
_diffrn_reflns_limit_l_min -15
_diffrn_reflns_number 6847
_diffrn_reflns_theta_full 25.50
_diffrn_reflns_theta_max 25.50
_diffrn_reflns_theta_min 1.89
_exptl_absorpt_coefficient_mu 0.136
_exptl_absorpt_correction_T_max 0.9353
_exptl_absorpt_correction_T_min 0.9353
_exptl_absorpt_correction_type empirical
_exptl_crystal_colour colorless
_exptl_crystal_density_diffrn 1.246
_exptl_crystal_description prism
_exptl_crystal_F_000 492
_exptl_crystal_size_max 0.50
_exptl_crystal_size_mid 0.50
_exptl_crystal_size_min 0.50
_refine_diff_density_max 0.216
_refine_diff_density_min -0.285
_refine_diff_density_rms 0.046
_refine_ls_extinction_method none
_refine_ls_goodness_of_fit_ref 1.035
_refine_ls_hydrogen_treatment constr
_refine_ls_matrix_type full
_refine_ls_number_parameters 331
_refine_ls_number_reflns 4568
_refine_ls_number_restraints 0
_refine_ls_restrained_S_all 1.035
_refine_ls_R_factor_all 0.0476
_refine_ls_R_factor_gt 0.0424
_refine_ls_shift/su_max 0.000
_refine_ls_shift/su_mean 0.000
_refine_ls_structure_factor_coef Fsqd
_refine_ls_weighting_details 'calc w=1/[s^2^(Fo^2^)+(0.0707P)^2^+0.2490P] where P=(Fo^2^+2Fc^2^)/3'
_refine_ls_weighting_scheme calc
_refine_ls_wR_factor_gt 0.1168
_refine_ls_wR_factor_ref 0.1206
_reflns_number_gt 4018
_reflns_number_total 4568
_reflns_threshold_expression >2sigma(I)
_cod_data_source_file ja901622b_4e-OH.cif
_cod_data_source_block 4e-OH
_cod_original_cell_volume 1246.08(19)
_cod_database_code 4104556

loop_
_symmetry_equiv_pos_as_xyz
'x, y, z'
'-x, -y, -z'

loop_
_atom_site_label
_atom_site_type_symbol
_atom_site_fract_x
_atom_site_fract_y
_atom_site_fract_z
_atom_site_U_iso_or_equiv
_atom_site_adp_type
_atom_site_occupancy
_atom_site_symmetry_multiplicity
_atom_site_calc_flag
_atom_site_refinement_flags
_atom_site_disorder_assembly
_atom_site_disorder_group
C1 C 0.8094(3) 0.7052(3) -0.43920(19) 0.0798(6) Uani 1 1 d . . .
C2 C 0.7882(2) 0.65186(16) -0.29871(15) 0.0528(4) Uani 1 1 d . A .
C3 C 0.8876(2) 0.58070(18) -0.24020(16) 0.0566(4) Uani 1 1 d . . .
H3 H 0.9688 0.5662 -0.2880 0.068 Uiso 1 1 calc R A .
C4 C 0.86593(18) 0.53124(16) -0.11049(15) 0.0498(4) Uani 1 1 d . A .
H4 H 0.9325 0.4834 -0.0708 0.060 Uiso 1 1 calc R . .
C5 C 0.74494(16) 0.55302(13) -0.03966(13) 0.0389(3) Uani 1 1 d . . .
C6 C 0.64525(17) 0.62276(14) -0.09828(14) 0.0444(3) Uani 1 1 d . A .
H6 H 0.5631 0.6361 -0.0503 0.053 Uiso 1 1 calc R . .
C7 C 0.66726(18) 0.67299(16) -0.22843(15) 0.0514(4) Uani 1 1 d . . .
H7 H 0.6006 0.7208 -0.2681 0.062 Uiso 1 1 calc R A .
C8 C 0.71130(16) 0.37320(13) 0.17617(14) 0.0403(3) Uani 1 1 d . . .
C9 C 0.70290(18) 0.27566(15) 0.15224(17) 0.0495(4) Uani 1 1 d . A .
H9 H 0.7119 0.2900 0.0702 0.059 Uiso 1 1 calc R . .
C10 C 0.6808(2) 0.15673(16) 0.2549(2) 0.0622(5) Uani 1 1 d . . .
H10 H 0.6730 0.0897 0.2419 0.075 Uiso 1 1 calc R A .
C11 C 0.6698(2) 0.13473(16) 0.3775(2) 0.0678(5) Uani 1 1 d . A .
H11 H 0.6560 0.0535 0.4446 0.081 Uiso 1 1 calc R . .
C12 C 0.6791(2) 0.23072(16) 0.40092(17) 0.0619(5) Uani 1 1 d . . .
H12 H 0.6720 0.2151 0.4831 0.074 Uiso 1 1 calc R A .
C13 C 0.69924(18) 0.35306(14) 0.29919(14) 0.0462(4) Uani 1 1 d . A .
C14 C 0.70475(19) 0.47179(14) 0.28879(14) 0.0486(4) Uani 1 1 d . . .
H14 H 0.7003 0.4866 0.3557 0.058 Uiso 1 1 calc R A .
C15 C 0.71761(16) 0.56136(13) 0.16488(13) 0.0400(3) Uani 1 1 d . A .
C16 C 0.8190(2) 0.77076(16) 0.20163(16) 0.0530(4) Uani 1 1 d . A .
H16 H 0.7788 0.7145 0.2935 0.064 Uiso 1 1 calc R . .
C17 C 0.9798(2) 0.7560(2) 0.1702(2) 0.0827(7) Uani 1 1 d . . .
H17A H 1.0256 0.8138 0.0819 0.124 Uiso 1 1 calc R . .
H17B H 0.9899 0.6730 0.1864 0.124 Uiso 1 1 calc R . .
H17C H 1.0253 0.7719 0.2226 0.124 Uiso 1 1 calc R . .
C18 C 0.7998(3) 0.9013(2) 0.1786(3) 0.0895(7) Uani 1 1 d . . .
H18A H 0.8576 0.9218 0.2207 0.134 Uiso 1 1 calc R . .
H18B H 0.6992 0.9050 0.2121 0.134 Uiso 1 1 calc R . .
H18C H 0.8304 0.9593 0.0887 0.134 Uiso 1 1 calc R . .
C19 C 0.50813(18) 0.73813(16) 0.19024(15) 0.0503(4) Uani 1 1 d . A .
H19 H 0.4996 0.8260 0.1614 0.060 Uiso 1 1 calc R . .
C20 C 0.4612(2) 0.6697(2) 0.33628(18) 0.0718(6) Uani 1 1 d . . .
H20A H 0.3642 0.6844 0.3656 0.108 Uiso 1 1 calc R . .
H20B H 0.5265 0.6995 0.3663 0.108 Uiso 1 1 calc R . .
H20C H 0.4634 0.5824 0.3686 0.108 Uiso 1 1 calc R . .
C21 C 0.4003(2) 0.6936(2) 0.1432(2) 0.0765(6) Uani 1 1 d . . .
H21A H 0.4064 0.6078 0.1685 0.115 Uiso 1 1 calc R . .
H21B H 0.4235 0.7421 0.0518 0.115 Uiso 1 1 calc R . .
H21C H 0.3034 0.7030 0.1797 0.115 Uiso 1 1 calc R . .
C22 C 0.75579(18) 0.83949(14) -0.05623(14) 0.0441(3) Uani 1 1 d . A .
C23 C 0.88527(18) 0.83858(14) -0.13658(15) 0.0471(4) Uani 1 1 d . . .
C24 C 0.9237(2) 0.91825(18) -0.26748(16) 0.0618(5) Uani 1 1 d . . .
H24 H 1.0109 0.9154 -0.3188 0.074 Uiso 1 1 calc R . .
C25 C 0.8312(3) 1.0016(2) -0.32046(18) 0.0773(6) Uani 1 1 d . . .
H25 H 0.8557 1.0550 -0.4082 0.093 Uiso 1 1 calc R . .
C26 C 0.7032(3) 1.0064(2) -0.24476(19) 0.0848(7) Uani 1 1 d . . .
H26 H 0.6411 1.0629 -0.2810 0.102 Uiso 1 1 calc R . .
C27 C 0.6669(2) 0.92694(17) -0.11445(17) 0.0645(5) Uani 1 1 d . . .
H27 H 0.5804 0.9319 -0.0639 0.077 Uiso 1 1 calc R . .
F1 F 0.9348(7) 0.6987(9) -0.5004(5) 0.119(3) Uani 0.595(13) 1 d P A 1
F2 F 0.7118(11) 0.6546(11) -0.4619(4) 0.148(4) Uani 0.595(13) 1 d P A 1
F3 F 0.8001(14) 0.8260(5) -0.4973(3) 0.132(3) Uani 0.595(13) 1 d P A 1
F1B F 0.922(2) 0.774(2) -0.5051(7) 0.222(10) Uani 0.405(13) 1 d P A 2
F2B F 0.829(3) 0.6126(9) -0.4682(7) 0.160(6) Uani 0.405(13) 1 d P A 2
F3B F 0.7018(11) 0.749(2) -0.4805(6) 0.160(6) Uani 0.405(13) 1 d P A 2
N1 N 0.72322(13) 0.50028(11) 0.09472(11) 0.0386(3) Uani 1 1 d . A .
O1 O 0.97225(13) 0.75309(12) -0.07936(11) 0.0608(3) Uani 1 1 d . . .
H1 H 1.0479 0.7621 -0.1328 0.091 Uiso 1 1 calc R . .
Si1 Si 0.70482(4) 0.72869(3) 0.12030(4) 0.03902(14) Uani 1 1 d . . .

loop_
_atom_site_aniso_label
_atom_site_aniso_U_11
_atom_site_aniso_U_22
_atom_site_aniso_U_33
_atom_site_aniso_U_23
_atom_site_aniso_U_13
_atom_site_aniso_U_12
C1 0.0863(16) 0.0973(18) 0.0414(10) -0.0268(11) -0.0104(11) 0.0009(14)
C2 0.0583(10) 0.0575(10) 0.0358(8) -0.0188(7) -0.0110(7) -0.0014(8)
C3 0.0536(10) 0.0715(11) 0.0465(9) -0.0344(8) -0.0058(7) 0.0098(8)
C4 0.0494(9) 0.0612(10) 0.0465(8) -0.0308(8) -0.0180(7) 0.0196(7)
C5 0.0448(8) 0.0402(7) 0.0354(7) -0.0205(6) -0.0136(6) 0.0074(6)
C6 0.0443(8) 0.0484(8) 0.0398(8) -0.0212(7) -0.0125(6) 0.0103(7)
C7 0.0512(9) 0.0549(9) 0.0416(8) -0.0162(7) -0.0194(7) 0.0089(7)
C8 0.0386(7) 0.0384(7) 0.0438(8) -0.0198(6) -0.0132(6) 0.0102(6)
C9 0.0476(9) 0.0495(9) 0.0618(10) -0.0343(8) -0.0181(7) 0.0137(7)
C10 0.0599(11) 0.0418(9) 0.0874(14) -0.0356(9) -0.0173(10) 0.0120(8)
C11 0.0734(13) 0.0375(9) 0.0680(12) -0.0130(8) -0.0085(10) 0.0113(8)
C12 0.0783(13) 0.0455(9) 0.0454(9) -0.0128(7) -0.0120(8) 0.0163(8)
C13 0.0522(9) 0.0411(8) 0.0407(8) -0.0173(6) -0.0123(7) 0.0131(7)
C14 0.0696(11) 0.0436(8) 0.0340(7) -0.0195(6) -0.0165(7) 0.0142(7)
C15 0.0489(8) 0.0387(7) 0.0351(7) -0.0197(6) -0.0133(6) 0.0112(6)
C16 0.0654(11) 0.0524(9) 0.0514(9) -0.0309(8) -0.0220(8) 0.0079(8)
C17 0.0709(14) 0.1072(18) 0.1046(17) -0.0698(15) -0.0439(13) 0.0200(12)
C18 0.1148(19) 0.0686(14) 0.125(2) -0.0672(15) -0.0562(16) 0.0191(13)
C19 0.0528(9) 0.0524(9) 0.0494(9) -0.0301(8) -0.0102(7) 0.0142(7)
C20 0.0718(13) 0.0830(14) 0.0510(10) -0.0338(10) -0.0005(9) 0.0136(10)
C21 0.0504(11) 0.1100(17) 0.0863(14) -0.0635(14) -0.0152(10) 0.0125(11)
C22 0.0536(9) 0.0366(7) 0.0394(7) -0.0168(6) -0.0130(7) 0.0080(6)
C23 0.0499(9) 0.0423(8) 0.0436(8) -0.0174(7) -0.0121(7) 0.0021(7)
C24 0.0604(11) 0.0646(11) 0.0432(9) -0.0188(8) -0.0030(8) -0.0029(9)
C25 0.0952(16) 0.0652(12) 0.0391(9) -0.0042(8) -0.0133(10) 0.0105(11)
C26 0.1053(18) 0.0673(13) 0.0551(11) -0.0093(10) -0.0258(12) 0.0394(12)
C27 0.0784(13) 0.0544(10) 0.0487(9) -0.0177(8) -0.0161(9) 0.0274(9)
F1 0.115(4) 0.174(6) 0.0470(18) -0.050(3) -0.001(2) 0.035(5)
F2 0.178(7) 0.188(7) 0.0486(17) -0.032(3) -0.039(3) -0.075(6)
F3 0.198(8) 0.092(3) 0.0435(15) 0.0018(15) -0.011(3) 0.035(3)
F1B 0.226(17) 0.273(17) 0.050(3) -0.019(8) 0.031(7) -0.174(14)
F2B 0.279(16) 0.158(7) 0.066(4) -0.070(4) -0.056(7) 0.038(9)
F3B 0.117(7) 0.257(15) 0.046(3) -0.024(7) -0.039(4) 0.052(9)
N1 0.0470(7) 0.0369(6) 0.0346(6) -0.0186(5) -0.0144(5) 0.0110(5)
O1 0.0475(7) 0.0690(8) 0.0530(7) -0.0224(6) -0.0106(5) 0.0156(6)
Si1 0.0478(3) 0.0352(2) 0.0351(2) -0.01809(17) -0.01229(17) 0.00973(17)

loop_
_atom_type_symbol
_atom_type_description
_atom_type_scat_dispersion_real
_atom_type_scat_dispersion_imag
_atom_type_scat_source
C C 0.0033 0.0016 'International Tables Vol C Tables 4.2.6.8 and 6.1.1.4'
H H 0.0000 0.0000 'International Tables Vol C Tables 4.2.6.8 and 6.1.1.4'
N N 0.0061 0.0033 'International Tables Vol C Tables 4.2.6.8 and 6.1.1.4'
O O 0.0106 0.0060 'International Tables Vol C Tables 4.2.6.8 and 6.1.1.4'
F F 0.0171 0.0103 'International Tables Vol C Tables 4.2.6.8 and 6.1.1.4'
Si Si 0.0817 0.0704 'International Tables Vol C Tables 4.2.6.8 and 6.1.1.4'

loop_
_geom_angle_atom_site_label_1
_geom_angle_atom_site_label_2
_geom_angle_atom_site_label_3
_geom_angle
F1B C1 F3B 112.2(8)
F1B C1 F1 43.2(11)
F3B C1 F1 129.1(4)
F1B C1 F2 133.7(5)
F3B C1 F2 50.8(7)
F1 C1 F2 108.5(5)
F1B C1 F3 63.1(11)
F3B C1 F3 57.6(7)
F1 C1 F3 103.0(4)
F2 C1 F3 106.5(4)
F1B C1 F2B 101.4(8)
F3B C1 F2B 102.2(6)
F1 C1 F2B 59.8(7)
F2 C1 F2B 55.1(5)
F3 C1 F2B 138.9(4)
F1B C1 C2 113.9(5)
F3B C1 C2 116.1(3)
F1 C1 C2 114.8(3)
F2 C1 C2 111.6(3)
F3 C1 C2 111.8(3)
F2B C1 C2 109.2(3)
C7 C2 C3 120.45(14)
C7 C2 C1 119.07(17)
C3 C2 C1 120.48(17)
C4 C3 C2 119.80(15)
C4 C3 H3 120.1
C2 C3 H3 120.1
C3 C4 C5 119.91(15)
C3 C4 H4 120.0
C5 C4 H4 120.0
C6 C5 C4 120.02(13)
C6 C5 N1 120.68(13)
C4 C5 N1 119.29(13)
C5 C6 C7 120.13(14)
C5 C6 H6 119.9
C7 C6 H6 119.9
C2 C7 C6 119.69(15)
C2 C7 H7 120.2
C6 C7 H7 120.2
N1 C8 C9 130.15(14)
N1 C8 C13 107.76(13)
C9 C8 C13 121.98(14)
C10 C9 C8 117.42(16)
C10 C9 H9 121.3
C8 C9 H9 121.3
C9 C10 C11 121.50(16)
C9 C10 H10 119.3
C11 C10 H10 119.3
C12 C11 C10 121.08(16)
C12 C11 H11 119.5
C10 C11 H11 119.5
C11 C12 C13 119.07(18)
C11 C12 H12 120.5
C13 C12 H12 120.5
C8 C13 C12 118.94(15)
C8 C13 C14 106.47(13)
C12 C13 C14 134.51(16)
C15 C14 C13 109.55(13)
C15 C14 H14 125.2
C13 C14 H14 125.2
C14 C15 N1 106.98(12)
C14 C15 Si1 120.91(11)
N1 C15 Si1 131.71(10)
C17 C16 C18 110.61(18)
C17 C16 Si1 116.40(13)
C18 C16 Si1 109.95(13)
C17 C16 H16 106.4
C18 C16 H16 106.4
Si1 C16 H16 106.4
C16 C17 H17A 109.5
C16 C17 H17B 109.5
H17A C17 H17B 109.5
C16 C17 H17C 109.5
H17A C17 H17C 109.5
H17B C17 H17C 109.5
C16 C18 H18A 109.5
C16 C18 H18B 109.5
H18A C18 H18B 109.5
C16 C18 H18C 109.5
H18A C18 H18C 109.5
H18B C18 H18C 109.5
C21 C19 C20 109.13(16)
C21 C19 Si1 113.39(12)
C20 C19 Si1 113.45(12)
C21 C19 H19 106.8
C20 C19 H19 106.8
Si1 C19 H19 106.8
C19 C20 H20A 109.5
C19 C20 H20B 109.5
H20A C20 H20B 109.5
C19 C20 H20C 109.5
H20A C20 H20C 109.5
H20B C20 H20C 109.5
C19 C21 H21A 109.5
C19 C21 H21B 109.5
H21A C21 H21B 109.5
C19 C21 H21C 109.5
H21A C21 H21C 109.5
H21B C21 H21C 109.5
C23 C22 C27 116.27(14)
C23 C22 Si1 121.46(12)
C27 C22 Si1 122.27(12)
O1 C23 C24 121.51(15)
O1 C23 C22 116.16(13)
C24 C23 C22 122.33(16)
C25 C24 C23 119.14(17)
C25 C24 H24 120.4
C23 C24 H24 120.4
C26 C25 C24 120.47(17)
C26 C25 H25 119.8
C24 C25 H25 119.8
C25 C26 C27 119.70(19)
C25 C26 H26 120.1
C27 C26 H26 120.1
C26 C27 C22 122.08(18)
C26 C27 H27 119.0
C22 C27 H27 119.0
C8 N1 C15 109.23(11)
C8 N1 C5 122.13(12)
C15 N1 C5 128.57(12)
C23 O1 H1 109.5
C22 Si1 C15 114.02(6)
C22 Si1 C16 111.70(8)
C15 Si1 C16 108.35(7)
C22 Si1 C19 108.37(7)
C15 Si1 C19 106.71(7)
C16 Si1 C19 107.37(8)

loop_
_geom_bond_atom_site_label_1
_geom_bond_atom_site_label_2
_geom_bond_distance
C1 F1B 1.212(8)
C1 F3B 1.264(6)
C1 F1 1.279(5)
C1 F2 1.289(5)
C1 F3 1.327(5)
C1 F2B 1.365(7)
C1 C2 1.500(2)
C2 C7 1.376(2)
C2 C3 1.383(3)
C3 C4 1.382(2)
C3 H3 0.9300
C4 C5 1.384(2)
C4 H4 0.9300
C5 C6 1.380(2)
C5 N1 1.4301(17)
C6 C7 1.385(2)
C6 H6 0.9300
C7 H7 0.9300
C8 N1 1.3891(18)
C8 C9 1.391(2)
C8 C13 1.404(2)
C9 C10 1.380(2)
C9 H9 0.9300
C10 C11 1.393(3)
C10 H10 0.9300
C11 C12 1.369(3)
C11 H11 0.9300
C12 C13 1.404(2)
C12 H12 0.9300
C13 C14 1.419(2)
C14 C15 1.371(2)
C14 H14 0.9300
C15 N1 1.4033(18)
C15 Si1 1.8869(15)
C16 C17 1.522(3)
C16 C18 1.523(3)
C16 Si1 1.8888(17)
C16 H16 0.9800
C17 H17A 0.9600
C17 H17B 0.9600
C17 H17C 0.9600
C18 H18A 0.9600
C18 H18B 0.9600
C18 H18C 0.9600
C19 C21 1.529(3)
C19 C20 1.531(2)
C19 Si1 1.8972(17)
C19 H19 0.9800
C20 H20A 0.9600
C20 H20B 0.9600
C20 H20C 0.9600
C21 H21A 0.9600
C21 H21B 0.9600
C21 H21C 0.9600
C22 C23 1.392(2)
C22 C27 1.396(2)
C22 Si1 1.8764(15)
C23 O1 1.366(2)
C23 C24 1.386(2)
C24 C25 1.377(3)
C24 H24 0.9300
C25 C26 1.370(3)
C25 H25 0.9300
C26 C27 1.381(3)
C26 H26 0.9300
C27 H27 0.9300
O1 H1 0.8200
